data_7707707
loop_
_publ_author_name
'Lepoittevin, C.'
'Leynaud, O.'
'Neveu, A.'
'Barbier, T.'
'Gnanavel, M.'
'Gopal, V.'
'Pralong, V.'

_publ_section_title
;
 Na<sub>2</sub>VO(HPO<sub>4</sub>)<sub>2</sub>: an original phase solved
 by continuous 3D electron diffraction and powder X-ray diffraction.
;
_journal_issue 28
_journal_name_full 'Dalton transactions (Cambridge, England : 2003)'
_journal_page_first 9725
_journal_page_last 9734
_journal_paper_doi 10.1039/d1dt01548f
_journal_volume 50
_journal_year 2021
_chemical_formula_sum 'H8 Na8 O36 P8 V4'
_chemical_formula_weight 1219.50
_space_group_IT_number 45
_space_group_name_Hall 'I 2 -2c'
_space_group_name_H-M_alt 'I b a 2'
_symmetry_cell_setting orthorhombic
_symmetry_space_group_name_Hall 'I 2 -2c'
_symmetry_space_group_name_H-M 'I b a 2'
_cell_angle_alpha 90.0000
_cell_angle_beta 90.0000
_cell_angle_gamma 90.0000
_cell_formula_units_Z 2
_cell_length_a 13.86852(19)
_cell_length_b 13.7985(2)
_cell_length_c 7.47677(9)
_cell_measurement_temperature 295
_cell_volume 1430.79(3)
_computing_structure_refinement FULLPROF
_diffrn_ambient_temperature 295
_diffrn_measurement_device_type 'Bruker D8Advance'
_diffrn_radiation_type 'Cu K\a'
_diffrn_source 'sealed X-ray tube'
_diffrn_source_target Cu
_pd_char_colour light_blue
_pd_instr_location ' ?'
_pd_meas_2theta_range_inc 0.010488
_pd_meas_2theta_range_max 100.00200
_pd_meas_2theta_range_min 10.06290
_pd_meas_number_of_points 8577
_pd_proc_2theta_range_inc 0.010488
_pd_proc_2theta_range_max 100.0020
_pd_proc_2theta_range_min 10.0629
_pd_proc_ls_pref_orient_corr ' ?'
_pd_proc_ls_prof_R_factor 9.9445
_pd_proc_ls_prof_wR_expected 3.2264
_pd_proc_ls_prof_wR_factor 14.3864
_pd_proc_wavelength 1.540560
_pd_spec_mounting ' ?'
_refine_ls_goodness_of_fit_all 4.46
_refine_ls_number_parameters 49
_refine_ls_number_reflns 437
_refine_ls_number_restraints 0
_refine_ls_R_I_factor 28.7738
_cod_data_source_file d1dt01548f1.cif
_cod_data_source_block NaVPOH
_cod_depositor_comments
;
The following automatic conversions were performed:

data item '_symmetry_cell_setting' value 'Orthorhombic' was changed
to 'orthorhombic' in accordance with the
/home/data/users/saulius/crontab/automatic-downloads/rss-feeds/RSC/lib/dictionaries/cif_core.dic
dictionary named 'cif_core.dic' version 2.4.2 last updated on
2011-04-26.

Automatic conversion script
Id: cif_fix_values 7556 2019-12-06 15:28:31Z antanas 

 Adding full bibliography for 7707707.cif.
;
_cod_database_code 7707707
_pd_proc_ls_prof_cr_factor 30.6852
_pd_proc_ls_prof_cwr_factor 31.1931
_pd_proc_ls_prof_cwr_expected 6.9956
_pd_proc_ls_prof_chi2 19.8824
_pd_proc_ls_prof_echi2 21.1948

loop_
_symmetry_equiv_pos_as_xyz
x,y,z
-x+1/2,y+1/2,z
x+1/2,-y+1/2,z
-x,-y,z
x+1/2,y+1/2,z+1/2
-x,y,z+1/2
x,-y,z+1/2
-x+1/2,-y+1/2,z+1/2

loop_
_atom_site_label
_atom_site_fract_x
_atom_site_fract_y
_atom_site_fract_z
_atom_site_U_iso_or_equiv
_atom_site_occupancy
_atom_site_adp_type
_atom_site_type_symbol
V1 0.7507(15) 0.2330(3) 0.03(3) 0.00709 1.00000 Uiso V
P1 0.8946(10) 0.3846(9) -0.17(3) 0.00709 1.00000 Uiso P
P2 0.6077(10) 0.3913(9) -0.19(3) 0.00709 1.00000 Uiso P
Na1 0.0048(18) 0.2367(11) 0.05(3) 0.00709 1.00000 Uiso Na
Na2 0.7621(12) 0.4999(10) -0.42(3) 0.00709 1.00000 Uiso Na
H1 0.45300 0.38000 -0.1720 0.00709 1.00000 Uiso H
H2 0.06700 0.37000 -0.1820 0.00709 1.00000 Uiso H
O1 0.835(3) 0.1506(19) 0.15(3) 0.00709 1.00000 Uiso O
O2 0.657(3) 0.3473(20) -0.02(3) 0.00709 1.00000 Uiso O
O3 0.860(2) 0.3292(19) -0.01(3) 0.00709 1.00000 Uiso O
O4 0.8734(19) 0.4868(18) -0.19(3) 0.00709 1.00000 Uiso O
O5 0.6386(18) 0.5023(17) -0.16(3) 0.00709 1.00000 Uiso O
O6 0.008(2) 0.3654(17) -0.18(4) 0.00709 1.00000 Uiso O
O7 0.503(2) 0.3755(18) -0.17(4) 0.00709 1.00000 Uiso O
O8 0.744(3) 0.1871(9) -0.23(3) 0.00709 1.00000 Uiso O
O9 0.647(2) 0.1711(20) 0.15(4) 0.00709 1.00000 Uiso O

loop_
_atom_type_symbol
_atom_type_scat_Cromer_Mann_a1
_atom_type_scat_Cromer_Mann_b1
_atom_type_scat_Cromer_Mann_a2
_atom_type_scat_Cromer_Mann_b2
_atom_type_scat_Cromer_Mann_a3
_atom_type_scat_Cromer_Mann_b3
_atom_type_scat_Cromer_Mann_a4
_atom_type_scat_Cromer_Mann_b4
_atom_type_scat_Cromer_Mann_c
_atom_type_scat_dispersion_real
_atom_type_scat_dispersion_imag
_atom_type_scat_source
v 10.29710 6.86570 7.35110 0.43850 2.07030 26.89380 2.05710 102.47800 1.21990 0.03500 2.11000 International_Tables_for_Crystallography_Vol.C(1991)_Tables_6.1.1.4_and_6.1.1.5
p 6.43450 1.90670 4.17910 27.15700 1.78000 0.52600 1.49080 68.16450 1.11490 0.28300 0.43400 International_Tables_for_Crystallography_Vol.C(1991)_Tables_6.1.1.4_and_6.1.1.5
na 4.76260 3.28500 3.17360 8.84220 1.26740 0.31360 1.11280 129.42400 0.67600 0.12900 0.12400 International_Tables_for_Crystallography_Vol.C(1991)_Tables_6.1.1.4_and_6.1.1.5
h 0.49300 10.51090 0.32291 26.12570 0.14019 3.14236 0.04081 57.79970 0.00304 0.00000 0.00000 International_Tables_for_Crystallography_Vol.C(1991)_Tables_6.1.1.4_and_6.1.1.5
o 3.04850 13.27710 2.28680 5.70110 1.54630 0.32390 0.86700 32.90890 0.25080 0.04700 0.03200 International_Tables_for_Crystallography_Vol.C(1991)_Tables_6.1.1.4_and_6.1.1.5

loop_
_geom_angle_atom_site_label_1
_geom_angle_atom_site_label_2
_geom_angle_atom_site_label_3
_geom_angle
_geom_angle_site_symmetry_1
_geom_angle_site_symmetry_3
_geom_angle_publ_flag
O1 V1 O2 161(8) 1_555 1_555 ?
O1 V1 O3 90(8) 1_555 1_555 ?
O1 V1 O8 107(17) 1_555 1_555 ?
O1 V1 O8 84(10) 1_555 8_655 ?
O1 V1 O9 88(8) 1_555 1_555 ?
O2 V1 O3 87(3) 1_555 1_555 ?
O2 V1 O8 92(11) 1_555 1_555 ?
O2 V1 O8 77(12) 1_555 8_655 ?
O2 V1 O9 87(9) 1_555 1_555 ?
O3 V1 O8 96(11) 1_555 1_555 ?
O3 V1 O8 76(12) 1_555 8_655 ?
O3 V1 O9 158(9) 1_555 1_555 ?
O8 V1 O8 166(19) 1_555 8_655 ?
O8 V1 O9 106(19) 1_555 1_555 ?
O8 V1 O9 82(10) 8_655 1_555 ?
H2 P1 O3 108(11) 1_655 1_555 ?
H2 P1 O4 106(2) 1_655 1_555 ?
H2 P1 O9 106(12) 1_655 8_654 ?
O3 P1 O4 121(15) 1_555 1_555 ?
O3 P1 O6 106(15) 1_555 1_655 ?
O3 P1 O9 108(26) 1_555 8_654 ?
O4 P1 O6 111(3) 1_555 1_655 ?
O4 P1 O9 107(15) 1_555 8_654 ?
O6 P1 O9 103(16) 1_655 8_654 ?
H1 P2 O1 122(11) 1_555 8_654 ?
H1 P2 O2 111(11) 1_555 1_555 ?
H1 P2 O5 109(2) 1_555 1_555 ?
O1 P2 O2 105(23) 8_654 1_555 ?
O1 P2 O5 109(14) 8_654 1_555 ?
O1 P2 O7 122(16) 8_654 1_555 ?
O2 P2 O5 98(12) 1_555 1_555 ?
O2 P2 O7 107(14) 1_555 1_555 ?
O5 P2 O7 113(4) 1_555 1_555 ?
H1 Na1 O2 78(5) 3_455 3_455 ?
H1 Na1 O3 89(5) 3_455 1_455 ?
H1 Na1 O6 90(7) 3_455 1_555 ?
H1 Na1 O9 142(8) 3_455 3_455 ?
O2 Na1 O3 157(3) 3_455 1_455 ?
O2 Na1 O6 100(8) 3_455 1_555 ?
O2 Na1 O7 62(8) 3_455 3_455 ?
O2 Na1 O9 68(6) 3_455 3_455 ?
O3 Na1 O6 60(8) 1_455 1_555 ?
O3 Na1 O7 103(9) 1_455 3_455 ?
O3 Na1 O9 117(6) 1_455 3_455 ?
O6 Na1 O7 89(9) 1_555 3_455 ?
O6 Na1 O9 80(12) 1_555 3_455 ?
O7 Na1 O9 126(13) 3_455 3_455 ?
O4 Na2 O5 175(14) 1_555 7_564 ?
P2 H1 Na1 78(7) 1_555 3_555 ?
P2 H1 O5 124.0(19) 1_555 4_665 ?
Na1 H1 O5 133(7) 3_555 4_665 ?
Na1 H1 O7 68(21) 3_555 1_555 ?
O5 H1 O7 133(5) 4_665 1_555 ?
P1 H2 O4 107.9(15) 1_455 4_665 ?
O4 H2 O6 117(4) 4_665 1_555 ?
V1 O1 P2 157(17) 1_555 8_655 ?
V1 O1 O2 120(16) 1_555 8_655 ?
V1 O2 P2 136(13) 1_555 1_555 ?
V1 O2 Na1 98(3) 1_555 3_555 ?
V1 O2 O1 99(13) 1_555 8_654 ?
V1 O2 O5 145(7) 1_555 1_555 ?
V1 O2 O7 139(8) 1_555 1_555 ?
P2 O2 Na1 89(13) 1_555 3_555 ?
Na1 O2 O1 105(12) 3_555 8_654 ?
Na1 O2 O5 115(6) 3_555 1_555 ?
Na1 O2 O7 55(7) 3_555 1_555 ?
O1 O2 O5 64(9) 8_654 1_555 ?
O1 O2 O7 65(10) 8_654 1_555 ?
O5 O2 O7 64(5) 1_555 1_555 ?
V1 O3 P1 133(13) 1_555 1_555 ?
V1 O3 Na1 104(3) 1_555 1_655 ?
V1 O3 O6 146(8) 1_555 1_655 ?
P1 O3 Na1 99(13) 1_555 1_655 ?
Na1 O3 O6 61(8) 1_655 1_655 ?
P1 O4 Na2 107(12) 1_555 1_555 ?
P1 O4 H2 145(2) 1_555 4_665 ?
Na2 O4 H2 102(7) 1_555 4_665 ?
P2 O5 Na2 106(11) 1_555 7_565 ?
P2 O5 H1 125(2) 1_555 4_665 ?
Na2 O5 H1 118(7) 7_565 4_665 ?
Na2 O5 O2 66(7) 7_565 1_555 ?
H1 O5 O2 142(5) 4_665 1_555 ?
P1 O6 Na1 94(10) 1_455 1_555 ?
P1 O6 H2 166(3) 1_455 1_555 ?
Na1 O6 H2 95(13) 1_555 1_555 ?
Na1 O6 O3 59(8) 1_555 1_455 ?
H2 O6 O3 149(10) 1_555 1_455 ?
P2 O7 Na1 99(12) 1_555 3_555 ?
P2 O7 H1 165(4) 1_555 1_555 ?
Na1 O7 H1 95(15) 3_555 1_555 ?
Na1 O7 O2 63(8) 3_555 1_555 ?
H1 O7 O2 153(11) 1_555 1_555 ?
V1 O8 V1 130(19) 1_555 8_654 ?
V1 O9 P1 149(18) 1_555 8_655 ?
V1 O9 Na1 103(6) 1_555 3_555 ?
P1 O9 Na1 102(14) 8_655 3_555 ?

loop_
_geom_bond_atom_site_label_1
_geom_bond_atom_site_label_2
_geom_bond_distance
_geom_bond_site_symmetry_2
_geom_bond_publ_flag
V1 O1 1.86(16) 1_555 ?
V1 O2 2.08(7) 1_555 ?
V1 O3 2.04(6) 1_555 ?
V1 O8 2.0(3) 1_555 ?
V1 O8 2.1(3) 8_655 ?
V1 O9 1.90(18) 1_555 ?
P1 H2 2.401(16) 1_655 ?
P1 O3 1.5(3) 1_555 ?
P1 O4 1.45(4) 1_555 ?
P1 O6 1.60(4) 1_655 ?
P1 O9 1.7(3) 8_654 ?
P2 H1 2.155(20) 1_555 ?
P2 O1 1.5(2) 8_654 ?
P2 O2 1.6(3) 1_555 ?
P2 O5 1.61(5) 1_555 ?
P2 O7 1.48(5) 1_555 ?
Na1 H1 2.42(15) 3_455 ?
Na1 O2 2.46(8) 3_455 ?
Na1 O3 2.42(7) 1_455 ?
Na1 O6 2.5(3) 1_555 ?
Na1 O7 2.3(3) 3_455 ?
Na1 O9 2.46(12) 3_455 ?
Na2 O4 2.3(2) 1_555 ?
Na2 O5 2.5(2) 7_564 ?
H1 P2 2.155(20) 1_555 ?
H1 Na1 2.42(15) 3_555 ?
H1 O5 2.06(3) 4_665 ?
H1 O7 0.70(3) 1_555 ?
H2 P1 2.401(16) 1_455 ?
H2 O4 2.14(3) 4_665 ?
H2 O6 0.82(3) 1_555 ?
O1 V1 1.86(16) 1_555 ?
O1 P2 1.5(2) 8_655 ?
O1 O2 2.5(3) 8_655 ?
O2 V1 2.08(7) 1_555 ?
O2 P2 1.6(3) 1_555 ?
O2 Na1 2.46(8) 3_555 ?
O2 O1 2.5(3) 8_654 ?
O2 O5 2.39(14) 1_555 ?
O2 O7 2.44(18) 1_555 ?
O3 V1 2.04(6) 1_555 ?
O3 P1 1.5(3) 1_555 ?
O3 Na1 2.42(7) 1_655 ?
O3 O6 2.47(20) 1_655 ?
O4 P1 1.45(4) 1_555 ?
O4 Na2 2.3(2) 1_555 ?
O4 H2 2.14(3) 4_665 ?
O5 P2 1.61(5) 1_555 ?
O5 Na2 2.5(2) 7_565 ?
O5 H1 2.06(3) 4_665 ?
O5 O2 2.39(14) 1_555 ?
O6 P1 1.60(4) 1_455 ?
O6 Na1 2.5(3) 1_555 ?
O6 H2 0.82(3) 1_555 ?
O6 O3 2.47(20) 1_455 ?
O7 P2 1.48(5) 1_555 ?
O7 Na1 2.3(3) 3_555 ?
O7 H1 0.70(3) 1_555 ?
O7 O2 2.44(18) 1_555 ?
O8 V1 2.0(3) 1_555 ?
O8 V1 2.1(3) 8_654 ?
O9 V1 1.90(18) 1_555 ?
O9 P1 1.7(3) 8_655 ?
O9 Na1 2.46(12) 3_555 ?
